data_7701445
loop_
_publ_author_name
'Tang, Ruling'
'Hu, Chunli'
'Feng, Jianghe'
'Fang, Zhi'
'Chen, Yan'
'Kong, Fang'
'Mao, Jianggao'

_publ_section_title
;
 Sr<sub>5</sub>TeO<sub>2</sub>(BO<sub>3</sub>)<sub>4</sub> and
 NaSr<sub>5</sub>(BO<sub>3</sub>)(SiO<sub>4</sub>)<sub>2</sub>: two
 inorganic metal borate derivatives with diverse zero dimensional anions.
;
_journal_issue 12
_journal_name_full 'Dalton transactions (Cambridge, England : 2003)'
_journal_page_first 3743
_journal_page_last 3749
_journal_paper_doi 10.1039/c9dt03839f
_journal_volume 49
_journal_year 2020
_chemical_formula_sum 'B Na O11 Si2 Sr5'
_chemical_formula_weight 704.08
_space_group_crystal_system monoclinic
_space_group_IT_number 14
_space_group_name_Hall '-P 2ybc'
_space_group_name_H-M_alt 'P 1 21/c 1'
_symmetry_space_group_name_Hall '-P 2ybc'
_symmetry_space_group_name_H-M 'P 1 21/c 1'
_audit_creation_method SHELXL-2014
_audit_update_record
;
2019-02-22 deposited with the CCDC.    2019-10-28 downloaded from the CCDC.
;
_cell_angle_alpha 90
_cell_angle_beta 100.897(6)
_cell_angle_gamma 90
_cell_formula_units_Z 4
_cell_length_a 14.670(4)
_cell_length_b 7.1244(16)
_cell_length_c 10.897(3)
_cell_measurement_reflns_used 4482
_cell_measurement_temperature 293(2)
_cell_measurement_theta_max 33.1947
_cell_measurement_theta_min 1.9032
_cell_volume 1118.4(5)
_computing_structure_refinement 'SHELXL-2014 (Sheldrick, 2014)'
_diffrn_ambient_temperature 293(2)
_diffrn_measured_fraction_theta_full 0.999
_diffrn_measured_fraction_theta_max 0.937
_diffrn_measurement_device_type ccd
_diffrn_radiation_type MoK\a
_diffrn_radiation_wavelength 0.71073
_diffrn_reflns_av_R_equivalents 0.0382
_diffrn_reflns_av_unetI/netI 0.0387
_diffrn_reflns_Laue_measured_fraction_full 0.999
_diffrn_reflns_Laue_measured_fraction_max 0.937
_diffrn_reflns_limit_h_max 16
_diffrn_reflns_limit_h_min -21
_diffrn_reflns_limit_k_max 10
_diffrn_reflns_limit_k_min -10
_diffrn_reflns_limit_l_max 16
_diffrn_reflns_limit_l_min -16
_diffrn_reflns_number 12730
_diffrn_reflns_point_group_measured_fraction_full 0.999
_diffrn_reflns_point_group_measured_fraction_max 0.937
_diffrn_reflns_theta_full 25.242
_diffrn_reflns_theta_max 33.284
_diffrn_reflns_theta_min 2.828
_exptl_absorpt_coefficient_mu 23.999
_exptl_absorpt_correction_T_max 1.0000
_exptl_absorpt_correction_T_min 0.7165
_exptl_absorpt_correction_type multi-scan
_exptl_crystal_colour Colorless
_exptl_crystal_density_diffrn 4.182
_exptl_crystal_description bulk
_exptl_crystal_F_000 1288
_exptl_crystal_size_max 0.5
_exptl_crystal_size_mid 0.3
_exptl_crystal_size_min 0.2
_refine_diff_density_max 1.111
_refine_diff_density_min -1.303
_refine_diff_density_rms 0.243
_refine_ls_extinction_coef 0.00412(13)
_refine_ls_extinction_expression Fc^*^=kFc[1+0.001xFc^2^\l^3^/sin(2\q)]^-1/4^
_refine_ls_extinction_method SHELXL
_refine_ls_goodness_of_fit_ref 1.160
_refine_ls_matrix_type full
_refine_ls_number_parameters 182
_refine_ls_number_reflns 4030
_refine_ls_number_restraints 0
_refine_ls_restrained_S_all 1.160
_refine_ls_R_factor_all 0.0444
_refine_ls_R_factor_gt 0.0374
_refine_ls_shift/su_max 0.000
_refine_ls_shift/su_mean 0.000
_refine_ls_structure_factor_coef Fsqd
_refine_ls_weighting_details 'w=1/[\s^2^(Fo^2^)+(0.0110P)^2^+6.2826P] where P=(Fo^2^+2Fc^2^)/3'
_refine_ls_weighting_scheme calc
_refine_ls_wR_factor_gt 0.0618
_refine_ls_wR_factor_ref 0.0641
_reflns_Friedel_coverage 0.000
_reflns_number_gt 3652
_reflns_number_total 4030
_reflns_threshold_expression 'I > 2\s(I)'
_cod_data_source_file c9dt03839f2.cif
_cod_data_source_block A
_cod_depositor_comments
;
The following automatic conversions were performed:

'_exptl_absorpt_correction_type' value 'Multi-scan' changed to
'multi-scan' according to
/home/data/users/saulius/crontab/automatic-downloads/rss-feeds/RSC/lib/dictionaries/cif_core.dic
dictionary named 'cif_core.dic' version 2.4.2 from 2011-04-26.

Automatic conversion script
Id: cif_fix_values 4973 2017-02-22 13:04:09Z antanas 

 Adding full bibliography for 7701445--7701446.cif.

2023-11-23
Z value and formula fixed to values more according to usual
chemical conventions.                 miguel
;
_cod_original_formula_sum 'B4 Na4 O44 Si8 Sr20'
_cod_original_formula_weight 2816.32
_cod_original_formula_units_Z 1
_cod_database_code 7701445
_shelx_space_group_comment
;
The symmetry employed for this shelxl refinement is uniquely defined
by the following loop, which should always be used as a source of
symmetry information in preference to the above space-group names.
They are only intended as comments.
;
_shelxl_version_number 2014-3

loop_
_space_group_symop_operation_xyz
'x, y, z'
'-x, y+1/2, -z+1/2'
'-x, -y, -z'
'x, -y-1/2, z-1/2'

loop_
_atom_site_label
_atom_site_type_symbol
_atom_site_fract_x
_atom_site_fract_y
_atom_site_fract_z
_atom_site_U_iso_or_equiv
_atom_site_adp_type
_atom_site_occupancy
_atom_site_site_symmetry_order
_atom_site_calc_flag
Sr1 Sr 0.03470(3) 0.44397(5) 0.25506(3) 0.00690(8) Uani 1 1 d
Sr2 Sr 0.42386(3) 0.65921(5) -0.13618(3) 0.00766(8) Uani 1 1 d
Sr3 Sr 0.11504(3) 0.73024(6) 0.53703(3) 0.00913(8) Uani 1 1 d
Sr4 Sr 0.32564(2) 0.50119(5) 0.13338(3) 0.00662(8) Uani 1 1 d
Sr5 Sr 0.33650(3) 0.49948(5) -0.44655(3) 0.00700(8) Uani 1 1 d
Na1 Na 0.78492(15) 0.8355(3) -0.29892(19) 0.0233(4) Uani 1 1 d
Si1 Si 0.56180(7) 0.72231(16) -0.36810(10) 0.00557(19) Uani 1 1 d
Si2 Si 0.11109(7) 0.25148(16) 0.02648(10) 0.00577(19) Uani 1 1 d
B1 B 0.2156(3) 0.7120(6) -0.1857(4) 0.0074(8) Uani 1 1 d
O1 O 0.5897(2) 0.5013(4) -0.3635(3) 0.0093(5) Uani 1 1 d
O2 O 0.5856(2) 0.8223(4) -0.4944(3) 0.0094(5) Uani 1 1 d
O3 O 0.26685(19) 0.6925(4) -0.0642(3) 0.0092(6) Uani 1 1 d
O4 O 0.2609(2) 0.8070(4) 0.2146(3) 0.0090(5) Uani 1 1 d
O5 O 0.1640(2) 0.4141(5) 0.1188(3) 0.0119(6) Uani 1 1 d
O6 O -0.0381(2) 0.6585(4) 0.0900(3) 0.0111(6) Uani 1 1 d
O7 O 0.6264(2) 0.8241(4) -0.2482(3) 0.0108(6) Uani 1 1 d
O8 O 0.1808(2) 0.3816(5) -0.5355(3) 0.0142(6) Uani 1 1 d
O9 O 0.4519(2) 0.7548(4) -0.3672(3) 0.0100(5) Uani 1 1 d
O10 O -0.0541(2) 0.6255(5) 0.3878(3) 0.0144(6) Uani 1 1 d
O11 O -0.1210(2) 0.2631(4) 0.2040(3) 0.0100(6) Uani 1 1 d

loop_
_atom_site_aniso_label
_atom_site_aniso_U_11
_atom_site_aniso_U_22
_atom_site_aniso_U_33
_atom_site_aniso_U_23
_atom_site_aniso_U_13
_atom_site_aniso_U_12
Sr1 0.00736(16) 0.00676(16) 0.00658(15) 0.00037(12) 0.00130(12) 0.00016(12)
Sr2 0.00739(16) 0.00694(17) 0.00788(16) -0.00010(12) -0.00052(12) 0.00044(13)
Sr3 0.00621(16) 0.01340(18) 0.00765(16) -0.00173(13) 0.00099(12) -0.00054(13)
Sr4 0.00640(15) 0.00680(16) 0.00640(15) 0.00031(12) 0.00057(11) 0.00041(12)
Sr5 0.00818(16) 0.00666(16) 0.00609(15) 0.00038(12) 0.00121(12) 0.00006(12)
Na1 0.0270(11) 0.0212(11) 0.0234(10) 0.0005(8) 0.0092(9) 0.0067(9)
Si1 0.0057(5) 0.0054(5) 0.0052(4) 0.0005(4) 0.0001(4) -0.0003(4)
Si2 0.0053(5) 0.0066(5) 0.0051(4) 0.0000(4) 0.0003(4) -0.0001(4)
B1 0.0062(18) 0.0073(19) 0.0090(19) 0.0002(15) 0.0022(14) 0.0000(15)
O1 0.0135(14) 0.0059(13) 0.0088(13) 0.0001(10) 0.0029(10) 0.0009(11)
O2 0.0104(13) 0.0097(14) 0.0083(13) 0.0035(10) 0.0022(10) 0.0013(11)
O3 0.0060(12) 0.0142(15) 0.0064(12) 0.0015(10) -0.0016(10) 0.0014(10)
O4 0.0074(13) 0.0132(14) 0.0068(12) -0.0011(10) 0.0021(10) -0.0004(11)
O5 0.0096(14) 0.0153(16) 0.0107(13) -0.0044(11) 0.0017(11) -0.0050(11)
O6 0.0114(14) 0.0129(15) 0.0073(13) 0.0033(11) -0.0027(11) 0.0024(11)
O7 0.0117(14) 0.0111(14) 0.0079(13) -0.0016(11) -0.0022(11) -0.0007(11)
O8 0.0107(14) 0.0165(16) 0.0163(15) 0.0018(12) 0.0050(12) -0.0065(12)
O9 0.0062(12) 0.0089(14) 0.0151(14) -0.0006(11) 0.0027(10) 0.0007(10)
O10 0.0163(15) 0.0163(16) 0.0119(14) -0.0023(12) 0.0060(12) 0.0046(12)
O11 0.0082(13) 0.0111(14) 0.0106(13) -0.0003(11) 0.0014(10) -0.0013(10)

loop_
_atom_type_symbol
_atom_type_description
_atom_type_scat_dispersion_real
_atom_type_scat_dispersion_imag
_atom_type_scat_source
B B 0.0013 0.0007 'International Tables Vol C Tables 4.2.6.8 and 6.1.1.4'
O O 0.0106 0.0060 'International Tables Vol C Tables 4.2.6.8 and 6.1.1.4'
Na Na 0.0362 0.0249 'International Tables Vol C Tables 4.2.6.8 and 6.1.1.4'
Si Si 0.0817 0.0704 'International Tables Vol C Tables 4.2.6.8 and 6.1.1.4'
Sr Sr -1.5307 3.2498 'International Tables Vol C Tables 4.2.6.8 and 6.1.1.4'

loop_
_geom_angle_atom_site_label_1
_geom_angle_atom_site_label_2
_geom_angle_atom_site_label_3
_geom_angle
_geom_angle_site_symmetry_1
_geom_angle_site_symmetry_3
O6 Sr1 O10 84.20(10) . .
O6 Sr1 O11 84.75(10) . .
O10 Sr1 O11 81.15(10) . .
O6 Sr1 O11 73.17(10) . 2
O10 Sr1 O11 74.73(10) . 2
O11 Sr1 O11 148.57(10) . 2
O6 Sr1 O5 84.05(10) . .
O10 Sr1 O5 152.17(11) . .
O11 Sr1 O5 122.65(9) . .
O11 Sr1 O5 77.74(9) 2 .
O6 Sr1 O6 154.84(5) . 2_545
O10 Sr1 O6 88.68(10) . 2_545
O11 Sr1 O6 70.30(9) . 2_545
O11 Sr1 O6 127.94(9) 2 2_545
O5 Sr1 O6 111.78(10) . 2_545
O6 Sr1 O10 100.00(10) . 2_545
O10 Sr1 O10 150.01(8) . 2_545
O11 Sr1 O10 69.81(9) . 2_545
O11 Sr1 O10 135.06(9) 2 2_545
O5 Sr1 O10 57.31(9) . 2_545
O6 Sr1 O10 74.89(9) 2_545 2_545
O6 Sr1 O8 147.39(10) . 1_556
O10 Sr1 O8 90.70(10) . 1_556
O11 Sr1 O8 126.34(9) . 1_556
O11 Sr1 O8 74.41(9) 2 1_556
O5 Sr1 O8 85.78(9) . 1_556
O6 Sr1 O8 56.48(9) 2_545 1_556
O10 Sr1 O8 100.31(10) 2_545 1_556
O6 Sr1 Si2 82.23(8) . .
O10 Sr1 Si2 165.50(8) . .
O11 Sr1 Si2 92.49(7) . .
O11 Sr1 Si2 105.99(7) 2 .
O5 Sr1 Si2 30.25(7) . .
O6 Sr1 Si2 101.51(7) 2_545 .
O10 Sr1 Si2 30.47(6) 2_545 .
O8 Sr1 Si2 103.51(7) 1_556 .
O6 Sr1 Si2 163.44(8) . 4_566
O10 Sr1 Si2 79.79(8) . 4_566
O11 Sr1 Si2 96.90(7) . 4_566
O11 Sr1 Si2 98.32(7) 2 4_566
O5 Sr1 Si2 108.42(7) . 4_566
O6 Sr1 Si2 29.63(6) 2_545 4_566
O10 Sr1 Si2 96.01(7) 2_545 4_566
O8 Sr1 Si2 29.92(6) 1_556 4_566
Si2 Sr1 Si2 114.08(3) . 4_566
O6 Sr1 Na1 135.69(8) . 3_665
O10 Sr1 Na1 136.86(8) . 3_665
O11 Sr1 Na1 112.61(8) . 3_665
O11 Sr1 Na1 98.80(8) 2 3_665
O5 Sr1 Na1 51.96(8) . 3_665
O6 Sr1 Na1 61.37(8) 2_545 3_665
O10 Sr1 Na1 54.79(8) 2_545 3_665
O8 Sr1 Na1 47.53(8) 1_556 3_665
Si2 Sr1 Na1 57.64(4) . 3_665
Si2 Sr1 Na1 58.64(4) 4_566 3_665
O6 Sr1 Sr3 115.96(7) . 3_566
O10 Sr1 Sr3 51.23(8) . 3_566
O11 Sr1 Sr3 49.89(7) . 3_566
O11 Sr1 Sr3 121.36(7) 2 3_566
O5 Sr1 Sr3 154.71(7) . 3_566
O6 Sr1 Sr3 44.16(7) 2_545 3_566
O10 Sr1 Sr3 101.87(6) 2_545 3_566
O8 Sr1 Sr3 84.25(6) 1_556 3_566
Si2 Sr1 Sr3 132.16(3) . 3_566
Si2 Sr1 Sr3 55.84(2) 4_566 3_566
Na1 Sr1 Sr3 105.46(4) 3_665 3_566
O1 Sr2 O2 90.86(10) 2_654 4_576
O1 Sr2 O3 80.33(10) 2_654 .
O2 Sr2 O3 125.89(9) 4_576 .
O1 Sr2 O4 81.04(10) 2_654 4_575
O2 Sr2 O4 171.71(10) 4_576 4_575
O3 Sr2 O4 54.67(9) . 4_575
O1 Sr2 O9 77.01(9) 2_654 .
O2 Sr2 O9 105.02(9) 4_576 .
O3 Sr2 O9 124.04(9) . .
O4 Sr2 O9 71.56(9) 4_575 .
O1 Sr2 O7 148.73(9) 2_654 2_644
O2 Sr2 O7 117.26(9) 4_576 2_644
O3 Sr2 O7 92.40(9) . 2_644
O4 Sr2 O7 70.21(9) 4_575 2_644
O9 Sr2 O7 82.34(9) . 2_644
O1 Sr2 O2 147.26(9) 2_654 2_644
O2 Sr2 O2 82.44(10) 4_576 2_644
O3 Sr2 O2 77.98(9) . 2_644
O4 Sr2 O2 105.34(9) 4_575 2_644
O9 Sr2 O2 135.69(9) . 2_644
O7 Sr2 O2 56.77(9) 2_644 2_644
O1 Sr2 O9 77.88(9) 2_654 4_576
O2 Sr2 O9 56.88(8) 4_576 4_576
O3 Sr2 O9 69.10(8) . 4_576
O4 Sr2 O9 122.32(8) 4_575 4_576
O9 Sr2 O9 148.61(6) . 4_576
O7 Sr2 O9 127.93(8) 2_644 4_576
O2 Sr2 O9 71.62(8) 2_644 4_576
O1 Sr2 B1 78.27(11) 2_654 .
O2 Sr2 B1 152.24(11) 4_576 .
O3 Sr2 B1 27.52(10) . .
O4 Sr2 B1 27.20(10) 4_575 .
O9 Sr2 B1 97.39(10) . .
O7 Sr2 B1 81.44(11) 2_644 .
O2 Sr2 B1 92.96(10) 2_644 .
O9 Sr2 B1 95.63(10) 4_576 .
O1 Sr2 Si1 178.79(7) 2_654 2_644
O2 Sr2 Si1 89.44(7) 4_576 2_644
O3 Sr2 Si1 98.55(7) . 2_644
O4 Sr2 Si1 98.69(7) 4_575 2_644
O9 Sr2 Si1 104.04(7) . 2_644
O7 Sr2 Si1 31.50(6) 2_644 2_644
O2 Sr2 Si1 31.67(6) 2_644 2_644
O9 Sr2 Si1 101.32(6) 4_576 2_644
B1 Sr2 Si1 100.95(9) . 2_644
O1 Sr2 Si1 77.55(7) 2_654 4_576
O2 Sr2 Si1 28.88(7) 4_576 4_576
O3 Sr2 Si1 98.00(7) . 4_576
O4 Sr2 Si1 147.92(7) 4_575 4_576
O9 Sr2 Si1 125.19(7) . 4_576
O7 Sr2 Si1 133.71(6) 2_644 4_576
O2 Sr2 Si1 81.51(6) 2_644 4_576
O9 Sr2 Si1 29.28(6) 4_576 4_576
B1 Sr2 Si1 123.40(9) . 4_576
Si1 Sr2 Si1 102.21(3) 2_644 4_576
O1 Sr2 Si1 85.98(7) 2_654 .
O2 Sr2 Si1 80.57(7) 4_576 .
O3 Sr2 Si1 149.99(6) . .
O4 Sr2 Si1 96.99(7) 4_575 .
O9 Sr2 Si1 26.02(6) . .
O7 Sr2 Si1 85.58(7) 2_644 .
O2 Sr2 Si1 123.94(6) 2_644 .
O9 Sr2 Si1 133.65(6) 4_576 .
B1 Sr2 Si1 123.34(9) . .
Si1 Sr2 Si1 95.22(3) 2_644 .
Si1 Sr2 Si1 104.98(3) 4_576 .
O6 Sr3 O4 119.82(9) 4_576 4_576
O6 Sr3 O11 113.07(9) 4_576 2
O4 Sr3 O11 124.47(9) 4_576 2
O6 Sr3 O3 148.48(10) 4_576 4_576
O4 Sr3 O3 72.68(9) 4_576 4_576
O11 Sr3 O3 53.04(9) 2 4_576
O6 Sr3 O5 80.00(9) 4_576 4_576
O4 Sr3 O5 74.05(9) 4_576 4_576
O11 Sr3 O5 100.67(9) 2 4_576
O3 Sr3 O5 76.14(9) 4_576 4_576
O6 Sr3 O10 59.47(9) 4_576 .
O4 Sr3 O10 156.23(10) 4_576 .
O11 Sr3 O10 68.90(9) 2 .
O3 Sr3 O10 121.46(9) 4_576 .
O5 Sr3 O10 125.83(9) 4_576 .
O6 Sr3 O11 68.19(9) 4_576 3_566
O4 Sr3 O11 52.54(9) 4_576 3_566
O11 Sr3 O11 172.97(7) 2 3_566
O3 Sr3 O11 122.10(8) 4_576 3_566
O5 Sr3 O11 72.56(9) 4_576 3_566
O10 Sr3 O11 116.39(9) . 3_566
O6 Sr3 O8 134.21(9) 4_576 1_556
O4 Sr3 O8 80.97(9) 4_576 1_556
O11 Sr3 O8 74.01(9) 2 1_556
O3 Sr3 O8 73.53(9) 4_576 1_556
O5 Sr3 O8 145.22(9) 4_576 1_556
O10 Sr3 O8 85.13(9) . 1_556
O11 Sr3 O8 110.36(9) 3_566 1_556
O6 Sr3 O10 82.75(10) 4_576 3_566
O4 Sr3 O10 87.40(9) 4_576 3_566
O11 Sr3 O10 115.61(9) 2 3_566
O3 Sr3 O10 128.30(9) 4_576 3_566
O5 Sr3 O10 143.57(9) 4_576 3_566
O10 Sr3 O10 68.84(11) . 3_566
O11 Sr3 O10 71.28(9) 3_566 3_566
O8 Sr3 O10 56.18(9) 1_556 3_566
O6 Sr3 B1 134.98(11) 4_576 4_576
O4 Sr3 B1 98.58(11) 4_576 4_576
O11 Sr3 B1 26.25(10) 2 4_576
O3 Sr3 B1 26.89(10) 4_576 4_576
O5 Sr3 B1 89.89(11) 4_576 4_576
O10 Sr3 B1 94.65(10) . 4_576
O11 Sr3 B1 148.96(10) 3_566 4_576
O8 Sr3 B1 70.12(11) 1_556 4_576
O10 Sr3 B1 124.30(11) 3_566 4_576
O6 Sr3 B1 93.98(10) 4_576 1_556
O4 Sr3 B1 26.25(10) 4_576 1_556
O11 Sr3 B1 150.25(11) 2 1_556
O3 Sr3 B1 97.37(10) 4_576 1_556
O5 Sr3 B1 71.00(10) 4_576 1_556
O10 Sr3 B1 139.50(10) . 1_556
O11 Sr3 B1 26.29(10) 3_566 1_556
O8 Sr3 B1 96.36(11) 1_556 1_556
O10 Sr3 B1 78.52(11) 3_566 1_556
B1 Sr3 B1 124.02(14) 4_576 1_556
O6 Sr3 Si2 29.44(7) 4_576 2
O4 Sr3 Si2 145.04(7) 4_576 2
O11 Sr3 Si2 90.48(7) 2 2
O3 Sr3 Si2 141.44(6) 4_576 2
O5 Sr3 Si2 102.69(7) 4_576 2
O10 Sr3 Si2 30.08(6) . 2
O11 Sr3 Si2 92.85(6) 3_566 2
O8 Sr3 Si2 111.59(7) 1_556 2
O10 Sr3 Si2 75.00(7) 3_566 2
B1 Sr3 Si2 116.32(9) 4_576 2
B1 Sr3 Si2 119.04(8) 1_556 2
O5 Sr4 O2 116.14(10) . 2_644
O5 Sr4 O9 151.43(10) . 4_576
O2 Sr4 O9 83.40(10) 2_644 4_576
O5 Sr4 O3 84.91(10) . .
O2 Sr4 O3 83.91(10) 2_644 .
O9 Sr4 O3 76.30(9) 4_576 .
O5 Sr4 O1 110.28(10) . 3_665
O2 Sr4 O1 111.84(9) 2_644 3_665
O9 Sr4 O1 77.87(9) 4_576 3_665
O3 Sr4 O1 147.80(10) . 3_665
O5 Sr4 O4 79.68(10) . .
O2 Sr4 O4 153.12(9) 2_644 .
O9 Sr4 O4 74.97(9) 4_576 .
O3 Sr4 O4 75.69(9) . .
O1 Sr4 O4 79.31(9) 3_665 .
O5 Sr4 O7 88.66(10) . 3_665
O2 Sr4 O7 73.86(10) 2_644 3_665
O9 Sr4 O7 117.92(9) 4_576 3_665
O3 Sr4 O7 151.22(9) . 3_665
O1 Sr4 O7 60.09(9) 3_665 3_665
O4 Sr4 O7 130.58(9) . 3_665
O5 Sr4 Si1 106.00(8) . 3_665
O2 Sr4 Si1 88.94(7) 2_644 3_665
O9 Sr4 Si1 94.37(7) 4_576 3_665
O3 Sr4 Si1 168.82(7) . 3_665
O1 Sr4 Si1 30.37(7) 3_665 3_665
O4 Sr4 Si1 108.19(7) . 3_665
O7 Sr4 Si1 30.66(6) 3_665 3_665
O5 Sr4 B1 68.34(10) . 4_576
O2 Sr4 B1 173.93(10) 2_644 4_576
O9 Sr4 B1 90.95(10) 4_576 4_576
O3 Sr4 B1 92.62(10) . 4_576
O1 Sr4 B1 68.87(10) 3_665 4_576
O4 Sr4 B1 21.06(10) . 4_576
O7 Sr4 B1 110.96(10) 3_665 4_576
Si1 Sr4 B1 93.71(8) 3_665 4_576
O5 Sr4 Na1 47.91(8) . 3_665
O2 Sr4 Na1 107.41(8) 2_644 3_665
O9 Sr4 Na1 149.54(8) 4_576 3_665
O3 Sr4 Na1 132.12(7) . 3_665
O1 Sr4 Na1 71.67(8) 3_665 3_665
O4 Sr4 Na1 99.28(7) . 3_665
O7 Sr4 Na1 44.20(7) 3_665 3_665
Si1 Sr4 Na1 58.40(4) 3_665 3_665
B1 Sr4 Na1 78.61(9) 4_576 3_665
O5 Sr4 Sr2 118.43(7) . 4_576
O2 Sr4 Sr2 125.23(7) 2_644 4_576
O9 Sr4 Sr2 49.00(7) 4_576 4_576
O3 Sr4 Sr2 104.89(7) . 4_576
O1 Sr4 Sr2 42.97(7) 3_665 4_576
O4 Sr4 Sr2 47.17(6) . 4_576
O7 Sr4 Sr2 102.84(6) 3_665 4_576
Si1 Sr4 Sr2 72.38(3) 3_665 4_576
B1 Sr4 Sr2 50.89(8) 4_576 4_576
Na1 Sr4 Sr2 105.08(4) 3_665 4_576
O5 Sr4 Si2 21.87(7) . .
O2 Sr4 Si2 94.28(7) 2_644 .
O9 Sr4 Si2 158.04(7) 4_576 .
O3 Sr4 Si2 81.74(7) . .
O1 Sr4 Si2 122.71(7) 3_665 .
O4 Sr4 Si2 99.82(7) . .
O7 Sr4 Si2 81.94(7) 3_665 .
Si1 Sr4 Si2 107.44(3) 3_665 .
B1 Sr4 Si2 90.14(8) 4_576 .
Na1 Sr4 Si2 51.72(4) 3_665 .
Sr2 Sr4 Si2 140.20(2) 4_576 .
O7 Sr5 O8 101.92(10) 2_644 .
O7 Sr5 O1 131.10(10) 2_644 3_664
O8 Sr5 O1 100.84(10) . 3_664
O7 Sr5 O9 92.65(10) 2_644 .
O8 Sr5 O9 153.62(11) . .
O1 Sr5 O9 85.29(10) 3_664 .
O7 Sr5 O4 74.96(10) 2_644 4_575
O8 Sr5 O4 87.97(10) . 4_575
O1 Sr5 O4 148.39(10) 3_664 4_575
O9 Sr5 O4 74.61(9) . 4_575
O7 Sr5 O3 148.20(10) 2_644 4_575
O8 Sr5 O3 81.22(10) . 4_575
O1 Sr5 O3 77.87(9) 3_664 4_575
O9 Sr5 O3 74.98(9) . 4_575
O4 Sr5 O3 73.54(9) 4_575 4_575
O7 Sr5 O2 74.72(10) 2_644 3_664
O8 Sr5 O2 91.12(10) . 3_664
O1 Sr5 O2 62.13(9) 3_664 3_664
O9 Sr5 O2 114.07(9) . 3_664
O4 Sr5 O2 148.77(9) 4_575 3_664
O3 Sr5 O2 137.08(9) 4_575 3_664
O7 Sr5 Si1 104.26(8) 2_644 3_664
O8 Sr5 Si1 95.36(8) . 3_664
O1 Sr5 Si1 30.77(7) 3_664 3_664
O9 Sr5 Si1 102.27(7) . 3_664
O4 Sr5 Si1 176.67(7) 4_575 3_664
O3 Sr5 Si1 106.94(7) 4_575 3_664
O2 Sr5 Si1 31.44(6) 3_664 3_664
O7 Sr5 Sr2 49.93(7) 2_644 .
O8 Sr5 Sr2 128.59(7) . .
O1 Sr5 Sr2 130.42(7) 3_664 .
O9 Sr5 Sr2 49.32(7) . .
O4 Sr5 Sr2 47.39(6) 4_575 .
O3 Sr5 Sr2 103.36(6) 4_575 .
O2 Sr5 Sr2 113.91(6) 3_664 .
Si1 Sr5 Sr2 129.66(3) 3_664 .
O7 Sr5 Sr2 143.72(7) 2_644 4_575
O8 Sr5 Sr2 114.35(8) . 4_575
O1 Sr5 Sr2 43.01(7) 3_664 4_575
O9 Sr5 Sr2 54.42(7) . 4_575
O4 Sr5 Sr2 105.71(7) 4_575 4_575
O3 Sr5 Sr2 45.99(6) 4_575 4_575
O2 Sr5 Sr2 103.05(6) 3_664 4_575
Si1 Sr5 Sr2 72.93(3) 3_664 4_575
Sr2 Sr5 Sr2 103.106(18) . 4_575
O7 Sr5 Sr3 109.11(7) 2_644 1_554
O8 Sr5 Sr3 51.36(8) . 1_554
O1 Sr5 Sr3 118.94(7) 3_664 1_554
O9 Sr5 Sr3 103.16(7) . 1_554
O4 Sr5 Sr3 46.21(6) 4_575 1_554
O3 Sr5 Sr3 48.55(6) 4_575 1_554
O2 Sr5 Sr3 142.48(6) 3_664 1_554
Si1 Sr5 Sr3 136.54(2) 3_664 1_554
Sr2 Sr5 Sr3 93.453(15) . 1_554
Sr2 Sr5 Sr3 94.528(18) 4_575 1_554
O7 Sr5 Si1 88.59(7) 2_644 .
O8 Sr5 Si1 169.47(8) . .
O1 Sr5 Si1 71.27(7) 3_664 .
O9 Sr5 Si1 23.02(7) . .
O4 Sr5 Si1 95.37(7) 4_575 .
O3 Sr5 Si1 90.13(7) 4_575 .
O2 Sr5 Si1 91.15(7) 3_664 .
Si1 Sr5 Si1 81.35(3) 3_664 .
Sr2 Sr5 Si1 59.214(19) . .
Sr2 Sr5 Si1 55.13(2) 4_575 .
Sr3 Sr5 Si1 125.74(3) 1_554 .
O7 Na1 O8 117.63(13) . 3_664
O7 Na1 O5 87.67(11) . 3_665
O8 Na1 O5 92.96(12) 3_664 3_665
O7 Na1 B1 93.15(13) . 2_654
O8 Na1 B1 124.84(15) 3_664 2_654
O5 Na1 B1 135.50(14) 3_665 2_654
O7 Na1 O10 122.15(12) . 4_675
O8 Na1 O10 109.01(12) 3_664 4_675
O5 Na1 O10 56.73(10) 3_665 4_675
B1 Na1 O10 86.50(13) 2_654 4_675
O7 Na1 O4 70.64(10) . 3_675
O8 Na1 O4 152.09(13) 3_664 3_675
O5 Na1 O4 114.51(11) 3_665 3_675
B1 Na1 O4 28.89(11) 2_654 3_675
O10 Na1 O4 84.00(11) 4_675 3_675
O7 Na1 O3 88.78(11) . 2_654
O8 Na1 O3 103.55(12) 3_664 2_654
O5 Na1 O3 162.84(12) 3_665 2_654
B1 Na1 O3 28.08(11) 2_654 2_654
O10 Na1 O3 112.15(11) 4_675 2_654
O4 Na1 O3 48.68(9) 3_675 2_654
O7 Na1 Si2 95.23(9) . 3_665
O8 Na1 Si2 115.68(11) 3_664 3_665
O5 Na1 Si2 31.39(7) 3_665 3_665
B1 Na1 Si2 104.58(12) 2_654 3_665
O10 Na1 Si2 31.32(7) 4_675 3_665
O4 Na1 Si2 88.48(8) 3_675 3_665
O3 Na1 Si2 132.63(10) 2_654 3_665
O7 Na1 Si2 140.04(11) . 2_654
O8 Na1 Si2 30.13(8) 3_664 2_654
O5 Na1 Si2 109.76(10) 3_665 2_654
B1 Na1 Si2 97.72(12) 2_654 2_654
O10 Na1 Si2 96.90(9) 4_675 2_654
O4 Na1 Si2 126.61(10) 3_675 2_654
O3 Na1 Si2 83.41(8) 2_654 2_654
Si2 Na1 Si2 118.60(7) 3_665 2_654
O7 Na1 Sr1 135.27(11) . 3_665
O8 Na1 Sr1 57.41(8) 3_664 3_665
O5 Na1 Sr1 51.37(7) 3_665 3_665
B1 Na1 Sr1 127.50(12) 2_654 3_665
O10 Na1 Sr1 53.97(8) 4_675 3_665
O4 Na1 Sr1 137.29(10) 3_675 3_665
O3 Na1 Sr1 135.74(9) 2_654 3_665
Si2 Na1 Sr1 60.39(4) 3_665 3_665
Si2 Na1 Sr1 60.62(4) 2_654 3_665
O7 Na1 Si1 28.34(7) . .
O8 Na1 Si1 90.59(10) 3_664 .
O5 Na1 Si1 97.70(9) 3_665 .
B1 Na1 Si1 103.75(12) 2_654 .
O10 Na1 Si1 147.41(10) 4_675 .
O4 Na1 Si1 90.45(8) 3_675 .
O3 Na1 Si1 86.93(8) 2_654 .
Si2 Na1 Si1 116.75(7) 3_665 .
Si2 Na1 Si1 111.87(7) 2_654 .
Sr1 Na1 Si1 128.39(7) 3_665 .
O7 Na1 Sr4 48.21(8) . 3_665
O8 Na1 Sr4 96.99(10) 3_664 3_665
O5 Na1 Sr4 42.84(7) 3_665 3_665
B1 Na1 Sr4 134.92(12) 2_654 3_665
O10 Na1 Sr4 95.73(9) 4_675 3_665
O4 Na1 Sr4 106.38(8) 3_675 3_665
O3 Na1 Sr4 136.96(9) 2_654 3_665
Si2 Na1 Sr4 64.82(5) 3_665 3_665
Si2 Na1 Sr4 126.42(7) 2_654 3_665
Sr1 Na1 Sr4 87.10(5) 3_665 3_665
Si1 Na1 Sr4 55.13(4) . 3_665
O1 Si1 O9 112.38(16) . .
O1 Si1 O7 107.54(16) . .
O9 Si1 O7 110.95(16) . .
O1 Si1 O2 110.67(16) . .
O9 Si1 O2 108.08(16) . .
O7 Si1 O2 107.11(16) . .
O1 Si1 Sr2 161.87(12) . 2_654
O9 Si1 Sr2 85.54(11) . 2_654
O7 Si1 Sr2 61.13(11) . 2_654
O2 Si1 Sr2 63.65(11) . 2_654
O1 Si1 Sr5 52.22(10) . 3_664
O9 Si1 Sr5 131.53(12) . 3_664
O7 Si1 Sr5 117.52(12) . 3_664
O2 Si1 Sr5 58.65(11) . 3_664
Sr2 Si1 Sr5 118.09(4) 2_654 3_664
O1 Si1 Sr4 53.39(11) . 3_665
O9 Si1 Sr4 115.34(12) . 3_665
O7 Si1 Sr4 56.39(11) . 3_665
O2 Si1 Sr4 136.56(12) . 3_665
Sr2 Si1 Sr4 117.52(4) 2_654 3_665
Sr5 Si1 Sr4 91.58(3) 3_664 3_665
O1 Si1 Na1 89.82(12) . .
O9 Si1 Na1 153.97(12) . .
O7 Si1 Na1 46.45(11) . .
O2 Si1 Na1 74.22(11) . .
Sr2 Si1 Na1 72.12(4) 2_654 .
Sr5 Si1 Na1 72.62(4) 3_664 .
Sr4 Si1 Na1 66.47(4) 3_665 .
O1 Si1 Sr2 112.33(11) . 4_575
O9 Si1 Sr2 62.09(11) . 4_575
O7 Si1 Sr2 138.91(12) . 4_575
O2 Si1 Sr2 49.22(11) . 4_575
Sr2 Si1 Sr2 77.78(3) 2_654 4_575
Sr5 Si1 Sr2 81.25(3) 3_664 4_575
Sr4 Si1 Sr2 164.64(4) 3_665 4_575
Na1 Si1 Sr2 123.18(5) . 4_575
O1 Si1 Sr2 91.69(11) . .
O9 Si1 Sr2 46.91(11) . .
O7 Si1 Sr2 79.01(11) . .
O2 Si1 Sr2 152.87(12) . .
Sr2 Si1 Sr2 99.30(3) 2_654 .
Sr5 Si1 Sr2 142.61(4) 3_664 .
Sr4 Si1 Sr2 69.21(3) 3_665 .
Na1 Si1 Sr2 122.65(5) . .
Sr2 Si1 Sr2 108.82(4) 4_575 .
O1 Si1 Sr5 78.21(11) . .
O9 Si1 Sr5 37.26(11) . .
O7 Si1 Sr5 138.60(12) . .
O2 Si1 Sr5 108.74(11) . .
Sr2 Si1 Sr5 119.81(3) 2_654 .
Sr5 Si1 Sr5 98.65(3) 3_664 .
Sr4 Si1 Sr5 106.33(3) 3_665 .
Na1 Si1 Sr5 167.97(5) . .
Sr2 Si1 Sr5 61.84(2) 4_575 .
Sr2 Si1 Sr5 59.67(2) . .
O6 Si2 O8 106.10(16) 3_565 4_566
O6 Si2 O5 111.53(17) 3_565 .
O8 Si2 O5 113.97(17) 4_566 .
O6 Si2 O10 109.19(17) 3_565 2_545
O8 Si2 O10 110.23(18) 4_566 2_545
O5 Si2 O10 105.80(17) . 2_545
O6 Si2 Na1 161.20(13) 3_565 3_665
O8 Si2 Na1 92.65(13) 4_566 3_665
O5 Si2 Na1 57.75(12) . 3_665
O10 Si2 Na1 63.90(12) 2_545 3_665
O6 Si2 Na1 70.29(12) 3_565 2_644
O8 Si2 Na1 50.28(13) 4_566 2_644
O5 Si2 Na1 95.99(12) . 2_644
O10 Si2 Na1 156.16(14) 2_545 2_644
Na1 Si2 Na1 123.55(8) 3_665 2_644
O6 Si2 Sr1 99.27(12) 3_565 .
O8 Si2 Sr1 154.63(12) 4_566 .
O5 Si2 Sr1 54.23(11) . .
O10 Si2 Sr1 60.13(12) 2_545 .
Na1 Si2 Sr1 61.98(4) 3_665 .
Na1 Si2 Sr1 143.54(6) 2_644 .
O6 Si2 Sr3 50.24(11) 3_565 2_545
O8 Si2 Sr3 125.23(13) 4_566 2_545
O5 Si2 Sr3 120.63(12) . 2_545
O10 Si2 Sr3 59.07(12) 2_545 2_545
Na1 Si2 Sr3 119.04(5) 3_665 2_545
Na1 Si2 Sr3 117.28(5) 2_644 2_545
Sr1 Si2 Sr3 72.28(3) . 2_545
O6 Si2 Sr1 53.17(11) 3_565 4_565
O8 Si2 Sr1 60.81(12) 4_566 4_565
O5 Si2 Sr1 154.45(12) . 4_565
O10 Si2 Sr1 99.10(12) 2_545 4_565
Na1 Si2 Sr1 142.68(6) 3_665 4_565
Na1 Si2 Sr1 60.75(5) 2_644 4_565
Sr1 Si2 Sr1 140.38(4) . 4_565
Sr3 Si2 Sr1 68.12(2) 2_545 4_565
O6 Si2 Sr3 115.06(12) 3_565 4_565
O8 Si2 Sr3 54.90(12) 4_566 4_565
O5 Si2 Sr3 133.32(12) . 4_565
O10 Si2 Sr3 55.91(12) 2_545 4_565
Na1 Si2 Sr3 76.61(5) 3_665 4_565
Na1 Si2 Sr3 101.84(5) 2_644 4_565
Sr1 Si2 Sr3 113.91(3) . 4_565
Sr3 Si2 Sr3 88.32(3) 2_545 4_565
Sr1 Si2 Sr3 66.76(2) 4_565 4_565
O6 Si2 Sr4 117.52(12) 3_565 .
O8 Si2 Sr4 81.01(12) 4_566 .
O5 Si2 Sr4 33.65(11) . .
O10 Si2 Sr4 126.52(12) 2_545 .
Na1 Si2 Sr4 63.46(5) 3_665 .
Na1 Si2 Sr4 69.15(5) 2_644 .
Sr1 Si2 Sr4 87.15(3) . .
Sr3 Si2 Sr4 151.73(4) 2_545 .
Sr1 Si2 Sr4 129.08(3) 4_565 .
Sr3 Si2 Sr4 118.25(3) 4_565 .
O6 Si2 Sr3 68.61(12) 3_565 4_575
O8 Si2 Sr3 125.91(13) 4_566 4_575
O5 Si2 Sr3 42.95(12) . 4_575
O10 Si2 Sr3 122.51(13) 2_545 4_575
Na1 Si2 Sr3 99.58(5) 3_665 4_575
Na1 Si2 Sr3 80.23(5) 2_644 4_575
Sr1 Si2 Sr3 63.67(2) . 4_575
Sr3 Si2 Sr3 93.57(3) 2_545 4_575
Sr1 Si2 Sr3 117.03(3) 4_565 4_575
Sr3 Si2 Sr3 176.18(4) 4_565 4_575
Sr4 Si2 Sr3 59.34(2) . 4_575
O11 B1 O4 121.4(4) 3_565 4_575
O11 B1 O3 119.8(4) 3_565 .
O4 B1 O3 118.7(4) 4_575 .
O11 B1 Na1 97.4(3) 3_565 2_644
O4 B1 Na1 81.3(2) 4_575 2_644
O3 B1 Na1 87.4(2) . 2_644
O11 B1 Sr2 178.1(3) 3_565 .
O4 B1 Sr2 60.6(2) 4_575 .
O3 B1 Sr2 58.33(19) . .
Na1 B1 Sr2 82.97(13) 2_644 .
O11 B1 Sr3 58.6(2) 3_565 4_575
O4 B1 Sr3 178.0(3) 4_575 4_575
O3 B1 Sr3 61.5(2) . 4_575
Na1 B1 Sr3 100.68(14) 2_644 4_575
Sr2 B1 Sr3 119.44(14) . 4_575
O11 B1 Sr3 64.7(2) 3_565 1_554
O4 B1 Sr3 56.7(2) 4_575 1_554
O3 B1 Sr3 174.7(3) . 1_554
Na1 B1 Sr3 89.19(14) 2_644 1_554
Sr2 B1 Sr3 117.19(14) . 1_554
Sr3 B1 Sr3 123.26(14) 4_575 1_554
O11 B1 Sr4 114.2(3) 3_565 4_575
O4 B1 Sr4 42.45(19) 4_575 4_575
O3 B1 Sr4 112.0(3) . 4_575
Na1 B1 Sr4 123.51(16) 2_644 4_575
Sr2 B1 Sr4 66.98(9) . 4_575
Sr3 B1 Sr4 135.55(15) 4_575 4_575
Sr3 B1 Sr4 66.80(9) 1_554 4_575
Si1 O1 Sr2 161.04(17) . 2_644
Si1 O1 Sr5 97.01(13) . 3_664
Sr2 O1 Sr5 92.53(10) 2_644 3_664
Si1 O1 Sr4 96.24(13) . 3_665
Sr2 O1 Sr4 91.06(9) 2_644 3_665
Sr5 O1 Sr4 126.72(12) 3_664 3_665
Si1 O2 Sr4 159.55(17) . 2_654
Si1 O2 Sr2 101.90(14) . 4_575
Sr4 O2 Sr2 97.78(10) 2_654 4_575
Si1 O2 Sr5 89.91(13) . 3_664
Sr4 O2 Sr5 89.79(9) 2_654 3_664
Sr2 O2 Sr5 106.52(11) 4_575 3_664
Si1 O2 Sr2 84.68(12) . 2_654
Sr4 O2 Sr2 87.30(9) 2_654 2_654
Sr2 O2 Sr2 97.56(10) 4_575 2_654
Sr5 O2 Sr2 155.92(12) 3_664 2_654
B1 O3 Sr4 152.2(3) . .
B1 O3 Sr2 94.2(2) . .
Sr4 O3 Sr2 91.65(9) . .
B1 O3 Sr5 117.7(3) . 4_576
Sr4 O3 Sr5 89.79(9) . 4_576
Sr2 O3 Sr5 86.47(9) . 4_576
B1 O3 Sr3 91.6(2) . 4_575
Sr4 O3 Sr3 86.46(8) . 4_575
Sr2 O3 Sr3 170.91(13) . 4_575
Sr5 O3 Sr3 84.64(9) 4_576 4_575
B1 O3 Na1 64.5(2) . 2_644
Sr4 O3 Na1 88.86(10) . 2_644
Sr2 O3 Na1 85.81(9) . 2_644
Sr5 O3 Na1 172.12(12) 4_576 2_644
Sr3 O3 Na1 103.02(10) 4_575 2_644
B1 O4 Sr4 116.5(3) 4_576 .
B1 O4 Sr3 97.1(2) 4_576 4_575
Sr4 O4 Sr3 87.90(9) . 4_575
B1 O4 Sr2 92.2(2) 4_576 4_576
Sr4 O4 Sr2 86.53(9) . 4_576
Sr3 O4 Sr2 170.53(12) 4_575 4_576
B1 O4 Sr5 154.1(3) 4_576 4_576
Sr4 O4 Sr5 89.12(9) . 4_576
Sr3 O4 Sr5 87.06(9) 4_575 4_576
Sr2 O4 Sr5 85.21(9) 4_576 4_576
B1 O4 Na1 69.8(2) 4_576 3_675
Sr4 O4 Na1 171.66(13) . 3_675
Sr3 O4 Na1 96.91(10) 4_575 3_675
Sr2 O4 Na1 87.77(10) 4_576 3_675
Sr5 O4 Na1 84.35(10) 4_576 3_675
Si2 O5 Sr4 124.49(16) . .
Si2 O5 Sr1 95.53(13) . .
Sr4 O5 Sr1 137.97(13) . .
Si2 O5 Na1 90.86(15) . 3_665
Sr4 O5 Na1 89.25(11) . 3_665
Sr1 O5 Na1 76.67(9) . 3_665
Si2 O5 Sr3 113.07(15) . 4_575
Sr4 O5 Sr3 88.71(10) . 4_575
Sr1 O5 Sr3 86.35(9) . 4_575
Na1 O5 Sr3 152.01(13) 3_665 4_575
Si2 O6 Sr1 161.73(18) 3_565 .
Si2 O6 Sr3 100.32(14) 3_565 4_575
Sr1 O6 Sr3 94.59(10) . 4_575
Si2 O6 Sr1 97.20(14) 3_565 2
Sr1 O6 Sr1 93.34(10) . 2
Sr3 O6 Sr1 89.69(10) 4_575 2
Si1 O7 Sr5 157.89(18) . 2_654
Si1 O7 Na1 105.21(15) . .
Sr5 O7 Na1 96.44(11) 2_654 .
Si1 O7 Sr4 92.94(14) . 3_665
Sr5 O7 Sr4 92.36(10) 2_654 3_665
Na1 O7 Sr4 87.59(11) . 3_665
Si1 O7 Sr2 87.37(12) . 2_654
Sr5 O7 Sr2 87.13(10) 2_654 2_654
Na1 O7 Sr2 92.92(11) . 2_654
Sr4 O7 Sr2 179.32(13) 3_665 2_654
Si2 O8 Sr5 130.14(17) 4_565 .
Si2 O8 Na1 99.60(16) 4_565 3_664
Sr5 O8 Na1 101.38(12) . 3_664
Si2 O8 Sr3 96.97(14) 4_565 1_554
Sr5 O8 Sr3 86.00(10) . 1_554
Na1 O8 Sr3 150.51(14) 3_664 1_554
Si2 O8 Sr1 89.27(13) 4_565 1_554
Sr5 O8 Sr1 139.83(13) . 1_554
Na1 O8 Sr1 75.06(10) 3_664 1_554
Sr3 O8 Sr1 80.96(9) 1_554 1_554
Si1 O9 Sr5 119.73(15) . .
Si1 O9 Sr4 145.00(17) . 4_575
Sr5 O9 Sr4 92.96(10) . 4_575
Si1 O9 Sr2 107.06(14) . .
Sr5 O9 Sr2 85.83(9) . .
Sr4 O9 Sr2 86.03(9) 4_575 .
Si1 O9 Sr2 88.63(12) . 4_575
Sr5 O9 Sr2 81.41(8) . 4_575
Sr4 O9 Sr2 84.00(8) 4_575 4_575
Sr2 O9 Sr2 163.34(12) . 4_575
Si2 O10 Sr1 178.1(2) 2 .
Si2 O10 Sr1 89.40(14) 2 2
Sr1 O10 Sr1 88.78(10) . 2
Si2 O10 Sr3 90.85(14) 2 .
Sr1 O10 Sr3 88.43(10) . .
Sr1 O10 Sr3 86.28(10) 2 .
Si2 O10 Na1 84.78(14) 2 4_476
Sr1 O10 Na1 95.20(11) . 4_476
Sr1 O10 Na1 71.24(9) 2 4_476
Sr3 O10 Na1 157.10(14) . 4_476
Si2 O10 Sr3 95.82(14) 2 3_566
Sr1 O10 Sr3 86.10(10) . 3_566
Sr1 O10 Sr3 161.64(13) 2 3_566
Sr3 O10 Sr3 111.16(11) . 3_566
Na1 O10 Sr3 91.66(11) 4_476 3_566
B1 O11 Sr1 142.3(3) 3_565 .
B1 O11 Sr1 125.7(3) 3_565 2_545
Sr1 O11 Sr1 90.98(9) . 2_545
B1 O11 Sr3 95.1(2) 3_565 2_545
Sr1 O11 Sr3 93.66(9) . 2_545
Sr1 O11 Sr3 89.24(9) 2_545 2_545
B1 O11 Sr3 89.0(2) 3_565 3_566
Sr1 O11 Sr3 85.23(9) . 3_566
Sr1 O11 Sr3 85.44(9) 2_545 3_566
Sr3 O11 Sr3 174.54(13) 2_545 3_566

loop_
_geom_bond_atom_site_label_1
_geom_bond_atom_site_label_2
_geom_bond_distance
_geom_bond_site_symmetry_2
Sr1 O6 2.447(3) .
Sr1 O10 2.485(3) .
Sr1 O11 2.590(3) .
Sr1 O11 2.600(3) 2
Sr1 O5 2.628(3) .
Sr1 O6 2.638(3) 2_545
Sr1 O10 2.796(3) 2_545
Sr1 O8 2.855(3) 1_556
Sr1 Si2 3.2243(13) .
Sr1 Si2 3.2695(13) 4_566
Sr1 Na1 3.274(2) 3_665
Sr1 Sr3 3.6578(8) 3_566
Sr2 O1 2.445(3) 2_654
Sr2 O2 2.579(3) 4_576
Sr2 O3 2.581(3) .
Sr2 O4 2.636(3) 4_575
Sr2 O9 2.714(3) .
Sr2 O7 2.735(3) 2_644
Sr2 O2 2.807(3) 2_644
Sr2 O9 2.946(3) 4_576
Sr2 B1 3.024(4) .
Sr2 Si1 3.1195(14) 2_644
Sr2 Si1 3.3326(13) 4_576
Sr2 Si1 3.5522(13) .
Sr3 O6 2.548(3) 4_576
Sr3 O4 2.613(3) 4_576
Sr3 O11 2.655(3) 2
Sr3 O3 2.722(3) 4_576
Sr3 O5 2.736(3) 4_576
Sr3 O10 2.798(3) .
Sr3 O11 2.807(3) 3_566
Sr3 O8 2.831(3) 1_556
Sr3 O10 2.859(3) 3_566
Sr3 B1 3.097(5) 4_576
Sr3 B1 3.104(5) 1_556
Sr3 Si2 3.2616(14) 2
Sr4 O5 2.428(3) .
Sr4 O2 2.522(3) 2_644
Sr4 O9 2.542(3) 4_576
Sr4 O3 2.556(3) .
Sr4 O1 2.580(3) 3_665
Sr4 O4 2.598(3) .
Sr4 O7 2.664(3) 3_665
Sr4 Si1 3.1950(12) 3_665
Sr4 B1 3.446(4) 4_576
Sr4 Na1 3.570(2) 3_665
Sr4 Sr2 3.5873(8) 4_576
Sr4 Si2 3.6113(13) .
Sr5 O7 2.434(3) 2_644
Sr5 O8 2.455(3) .
Sr5 O1 2.511(3) 3_664
Sr5 O9 2.524(3) .
Sr5 O4 2.636(3) 4_575
Sr5 O3 2.647(3) 4_575
Sr5 O2 2.693(3) 3_664
Sr5 Si1 3.1531(12) 3_664
Sr5 Sr2 3.5814(7) 4_575
Sr5 Sr3 3.6153(9) 1_554
Sr5 Si1 3.6203(13) .
Na1 O7 2.491(4) .
Na1 O8 2.499(4) 3_664
Na1 O5 2.650(4) 3_665
Na1 B1 2.687(5) 2_654
Na1 O10 2.825(4) 4_675
Na1 O4 2.831(4) 3_675
Na1 O3 2.973(4) 2_654
Na1 Si2 3.133(2) 3_665
Na1 Si2 3.204(2) 2_654
Na1 Sr1 3.274(2) 3_665
Na1 Si1 3.317(3) .
Na1 Sr4 3.570(2) 3_665
Si1 O1 1.625(3) .
Si1 O9 1.630(3) .
Si1 O7 1.632(3) .
Si1 O2 1.645(3) .
Si1 Sr2 3.1195(14) 2_654
Si1 Sr5 3.1531(12) 3_664
Si1 Sr4 3.1950(12) 3_665
Si1 Sr2 3.3326(13) 4_575
Si2 O6 1.629(3) 3_565
Si2 O8 1.631(3) 4_566
Si2 O5 1.632(3) .
Si2 O10 1.635(3) 2_545
Si2 Na1 3.133(2) 3_665
Si2 Na1 3.204(2) 2_644
Si2 Sr3 3.2615(14) 2_545
Si2 Sr1 3.2695(13) 4_565
Si2 Sr3 3.4340(14) 4_565
Si2 Sr3 3.6943(15) 4_575
B1 O11 1.375(5) 3_565
B1 O4 1.384(5) 4_575
B1 O3 1.401(5) .
B1 Na1 2.687(5) 2_644
B1 Sr3 3.097(4) 4_575
B1 Sr3 3.104(5) 1_554
B1 Sr4 3.446(4) 4_575
O1 Sr2 2.445(3) 2_644
O1 Sr5 2.511(3) 3_664
O1 Sr4 2.580(3) 3_665
O2 Sr4 2.522(3) 2_654
O2 Sr2 2.579(3) 4_575
O2 Sr5 2.693(3) 3_664
O2 Sr2 2.807(3) 2_654
O3 Sr5 2.647(3) 4_576
O3 Sr3 2.722(3) 4_575
O3 Na1 2.973(4) 2_644
O4 B1 1.384(5) 4_576
O4 Sr3 2.613(3) 4_575
O4 Sr2 2.636(3) 4_576
O4 Sr5 2.636(3) 4_576
O4 Na1 2.831(4) 3_675
O5 Na1 2.650(4) 3_665
O5 Sr3 2.736(3) 4_575
O6 Si2 1.630(3) 3_565
O6 Sr3 2.548(3) 4_575
O6 Sr1 2.638(3) 2
O7 Sr5 2.434(3) 2_654
O7 Sr4 2.664(3) 3_665
O7 Sr2 2.735(3) 2_654
O8 Si2 1.631(3) 4_565
O8 Na1 2.499(4) 3_664
O8 Sr3 2.831(3) 1_554
O8 Sr1 2.855(3) 1_554
O9 Sr4 2.542(3) 4_575
O9 Sr2 2.946(3) 4_575
O10 Si2 1.635(3) 2
O10 Sr1 2.796(3) 2
O10 Na1 2.825(4) 4_476
O10 Sr3 2.859(3) 3_566
O11 B1 1.375(5) 3_565
O11 Sr1 2.600(3) 2_545
O11 Sr3 2.655(3) 2_545
O11 Sr3 2.807(3) 3_566
